data_4313112
loop_
_publ_author_name
'Sheldon G. Shore'
'Ewan J. M. Hamilton'
'Adam N. Bridges'
'Joseph Bausch'
'Jeanette A. Krause-Bauer'
'Danan Dou'
'Jianping Liu'
'Shengming Liu'
'Bin Du'
'Heather Hall'
'Edward A. Meyers'
'Karl E. Vermillion'

_publ_section_title
;
 The Solid State Structure of [B10H11]- and Its Dynamic NMR Spectra in
 Solution
;
_journal_name_full 'Inorganic Chemistry'
_journal_page_first 1175
_journal_page_last 1186
_journal_paper_doi 10.1021/ic020540s
_journal_volume 42
_journal_year 2003
_chemical_formula_sum 'C25 H33 B10 P'
_chemical_formula_weight 472.58
_chemical_name_systematic
;
  ?
;
_space_group_IT_number 14
_symmetry_cell_setting monoclinic
_symmetry_space_group_name_Hall '-P 2ybc'
_symmetry_space_group_name_H-M 'P 1 21/c 1'
_atom_sites_solution_hydrogens geom
_atom_sites_solution_primary direct
_atom_sites_solution_secondary difmap
_audit_creation_method SHELXL-97
_cell_angle_alpha 90.00
_cell_angle_beta 107.934(6)
_cell_angle_gamma 90.00
_cell_formula_units_Z 4
_cell_length_a 10.0222(10)
_cell_length_b 18.897(2)
_cell_length_c 15.121(2)
_cell_measurement_reflns_used '10 frames'
_cell_measurement_temperature 210(2)
_cell_volume 2724.6(5)
_computing_cell_refinement 'DENZO (Otwinowsky & Minor, 1997)'
_computing_data_collection 'COLLECT (Nonius, 1999)'
_computing_data_reduction 'DENZO (Otwinowsky & Minor, 1997)'
_computing_structure_refinement 'SHELXL-97 (Sheldrick, 1997)'
_computing_structure_solution 'SHELXS-97 (Sheldrick, 1990)'
_diffrn_ambient_temperature 210(2)
_diffrn_measurement_device 'Nonius KappaCCD'
_diffrn_measurement_method 'omega at 55/-55'
_diffrn_radiation_monochromator graphite
_diffrn_radiation_source 'fine-focus sealed tube'
_diffrn_radiation_type MoK\a
_diffrn_radiation_wavelength 0.71073
_diffrn_reflns_av_R_equivalents 0.0269
_diffrn_reflns_av_sigmaI/netI 0.0354
_diffrn_reflns_limit_h_max 13
_diffrn_reflns_limit_h_min -10
_diffrn_reflns_limit_k_max 25
_diffrn_reflns_limit_k_min -21
_diffrn_reflns_limit_l_max 19
_diffrn_reflns_limit_l_min -20
_diffrn_reflns_number 18430
_diffrn_reflns_theta_max 28.29
_diffrn_reflns_theta_min 2.14
_exptl_absorpt_coefficient_mu 0.115
_exptl_crystal_colour colorless
_exptl_crystal_density_diffrn 1.152
_exptl_crystal_description chunk
_exptl_crystal_F_000 992
_exptl_crystal_size_max 0.85
_exptl_crystal_size_mid 0.45
_exptl_crystal_size_min 0.40
_refine_diff_density_max 0.291
_refine_diff_density_min -0.301
_refine_diff_density_rms 0.040
_refine_ls_extinction_method none
_refine_ls_goodness_of_fit_all 1.041
_refine_ls_goodness_of_fit_obs 1.071
_refine_ls_matrix_type full
_refine_ls_number_parameters 457
_refine_ls_number_reflns 6720
_refine_ls_number_restraints 0
_refine_ls_restrained_S_all 1.047
_refine_ls_restrained_S_obs 1.071
_refine_ls_R_factor_all 0.0646
_refine_ls_R_factor_obs 0.0454
_refine_ls_shift/esd_max 0.000
_refine_ls_shift/esd_mean 0.000
_refine_ls_structure_factor_coef Fsqd
_refine_ls_weighting_details 'w=1/[\s^2^(Fo^2^)+(0.0511P)^2^+0.9017P] where P=(Fo^2^+2Fc^2^)/3'
_refine_ls_weighting_scheme calc
_refine_ls_wR_factor_all 0.1162
_refine_ls_wR_factor_obs 0.1037
_reflns_number_observed 5218
_reflns_number_total 6721
_reflns_observed_criterion >2sigma(I)
_cod_data_source_file ic020540s_3.cif
_cod_data_source_block '[PPh3(Benzyl)][B10H11]at210K'
_cod_depositor_comments
;
The following automatic conversions were performed:

'_symmetry_cell_setting' value 'Monoclinic' changed to 'monoclinic'
according to the built-in table from CIF Core dictionary named
'cif_core.dic' version 2.4.1 from 2010-06-29.

Automatic conversion script
Id: cif_fix_values 1646 2011-03-28 12:23:43Z adriana 

The following automatic conversions were performed:

'_refine_ls_weighting_scheme' value 'calc
w=1/[\s^2^(Fo^2^)+(0.0511P)^2^+0.9017P] where P=(Fo^2^+2Fc^2^)/3' was
changed to 'calc'. New tag '_refine_ls_weighting_details' was
created. The value of the new tag was set to
'w=1/[\s^2^(Fo^2^)+(0.0511P)^2^+0.9017P] where P=(Fo^2^+2Fc^2^)/3'.

Automatic conversion script
Id: cif_fix_values 3143 2015-03-26 13:38:13Z robertas 
;
_cod_original_cell_volume 2724.7(5)
_cod_database_code 4313112

loop_
_symmetry_equiv_pos_as_xyz
'x, y, z'
'-x, y+1/2, -z+1/2'
'-x, -y, -z'
'x, -y-1/2, z-1/2'

loop_
_atom_site_aniso_label
_atom_site_aniso_U_11
_atom_site_aniso_U_22
_atom_site_aniso_U_33
_atom_site_aniso_U_23
_atom_site_aniso_U_13
_atom_site_aniso_U_12
P1 0.0232(2) 0.0248(2) 0.0288(2) -0.00130(14) 0.00900(13) -0.00005(13)
C1A 0.0283(7) 0.0299(7) 0.0341(8) 0.0036(6) 0.0138(6) 0.0049(5)
C2A 0.0528(10) 0.0316(8) 0.0406(9) 0.0009(7) 0.0164(8) 0.0074(7)
C3A 0.0680(13) 0.0338(9) 0.0551(12) 0.0059(8) 0.0268(10) 0.0142(8)
C4A 0.0539(11) 0.0477(11) 0.0558(12) 0.0183(9) 0.0241(9) 0.0213(9)
C5A 0.0392(9) 0.0611(12) 0.0421(10) 0.0107(9) 0.0078(8) 0.0117(8)
C6A 0.0335(8) 0.0404(9) 0.0393(9) 0.0019(7) 0.0092(7) 0.0020(7)
C1B 0.0280(7) 0.0275(7) 0.0276(7) 0.0021(6) 0.0107(5) 0.0041(5)
C2B 0.0288(7) 0.0340(8) 0.0330(8) 0.0041(7) 0.0108(6) 0.0030(6)
C3B 0.0331(8) 0.0524(10) 0.0407(9) 0.0137(8) 0.0179(7) 0.0097(7)
C4B 0.0526(10) 0.0535(11) 0.0418(10) 0.0113(8) 0.0285(8) 0.0216(8)
C5B 0.0647(12) 0.0399(9) 0.0341(9) -0.0035(8) 0.0204(8) 0.0099(8)
C6B 0.0407(9) 0.0346(8) 0.0326(8) -0.0023(6) 0.0126(7) 0.0007(7)
C1C 0.0243(6) 0.0315(7) 0.0284(7) -0.0022(6) 0.0075(5) -0.0047(5)
C2C 0.0329(8) 0.0319(8) 0.0441(9) -0.0023(7) 0.0140(7) -0.0035(6)
C3C 0.0474(10) 0.0355(9) 0.0525(11) 0.0020(8) 0.0149(8) -0.0102(8)
C4C 0.0413(10) 0.0575(12) 0.0503(11) 0.0074(9) 0.0115(8) -0.0211(9)
C5C 0.0256(8) 0.0711(13) 0.0492(11) 0.0093(9) 0.0110(7) -0.0073(8)
C6C 0.0265(7) 0.0467(10) 0.0388(9) 0.0048(7) 0.0099(6) 0.0006(7)
C1D 0.0305(7) 0.0296(7) 0.0307(7) -0.0053(6) 0.0102(6) -0.0033(6)
C2D 0.0295(7) 0.0308(7) 0.0256(7) -0.0052(6) 0.0084(6) -0.0050(6)
C3D 0.0308(8) 0.0473(10) 0.0363(8) 0.0019(7) 0.0120(6) -0.0016(7)
C4D 0.0390(9) 0.0529(11) 0.0494(11) 0.0061(9) 0.0080(8) 0.0076(8)
C5D 0.0615(12) 0.0396(10) 0.0378(9) 0.0057(8) 0.0058(8) -0.0039(8)
C6D 0.0566(11) 0.0447(10) 0.0340(9) -0.0010(7) 0.0174(8) -0.0162(8)
C7D 0.0359(8) 0.0429(9) 0.0330(8) -0.0058(7) 0.0154(6) -0.0085(7)
B1 0.0444(10) 0.0362(10) 0.0450(11) -0.0039(8) 0.0163(9) -0.0031(8)
B2 0.0373(9) 0.0433(10) 0.0390(10) 0.0015(8) 0.0163(8) 0.0042(8)
B3 0.0327(9) 0.0464(11) 0.0335(9) 0.0006(8) 0.0062(7) 0.0042(8)
B4 0.0387(10) 0.0444(11) 0.0455(11) -0.0018(9) 0.0212(8) -0.0051(8)
B5 0.0323(9) 0.0543(12) 0.0418(11) -0.0091(9) 0.0025(8) 0.0068(8)
B6 0.0658(14) 0.0464(12) 0.0408(11) 0.0117(9) 0.0253(10) 0.0173(10)
B7 0.0414(11) 0.0458(12) 0.0617(13) -0.0087(10) 0.0246(10) -0.0155(9)
B8 0.0408(10) 0.0434(11) 0.0359(10) -0.0073(8) 0.0102(8) -0.0020(8)
B9 0.0393(10) 0.0489(11) 0.0393(10) -0.0020(9) 0.0112(8) 0.0138(8)
B10 0.073(2) 0.0353(11) 0.0624(14) -0.0013(10) 0.0335(12) -0.0007(10)

loop_
_atom_site_label
_atom_site_type_symbol
_atom_site_fract_x
_atom_site_fract_y
_atom_site_fract_z
_atom_site_U_iso_or_equiv
_atom_site_thermal_displace_type
_atom_site_occupancy
_atom_site_calc_flag
_atom_site_refinement_flags
_atom_site_disorder_group
P1 P 0.04896(4) 0.23496(2) 0.15351(3) 0.02535(10) Uani 1 d . .
C1A C -0.04768(15) 0.30803(8) 0.08888(10) 0.0298(3) Uani 1 d . .
C2A C -0.0238(2) 0.37711(9) 0.12258(13) 0.0412(4) Uani 1 d . .
C3A C -0.0905(2) 0.43311(10) 0.06733(15) 0.0505(5) Uani 1 d . .
C4A C -0.1793(2) 0.42085(11) -0.02038(15) 0.0509(5) Uani 1 d . .
C5A C -0.2045(2) 0.35255(11) -0.05402(14) 0.0485(4) Uani 1 d . .
C6A C -0.1393(2) 0.29578(10) 0.00017(12) 0.0382(4) Uani 1 d . .
C1B C 0.16621(14) 0.20346(8) 0.09338(10) 0.0272(3) Uani 1 d . .
C2B C 0.2972(2) 0.23590(9) 0.10940(11) 0.0316(3) Uani 1 d . .
C3B C 0.3852(2) 0.21427(10) 0.05941(12) 0.0406(4) Uani 1 d . .
C4B C 0.3441(2) 0.16094(10) -0.00541(13) 0.0461(4) Uani 1 d . .
C5B C 0.2139(2) 0.12957(10) -0.02263(12) 0.0450(4) Uani 1 d . .
C6B C 0.1234(2) 0.15107(9) 0.02568(11) 0.0356(3) Uani 1 d . .
C1C C -0.06579(14) 0.16543(8) 0.16459(10) 0.0282(3) Uani 1 d . .
C2C C -0.0134(2) 0.09681(8) 0.18141(12) 0.0358(3) Uani 1 d . .
C3C C -0.0965(2) 0.04333(10) 0.19879(13) 0.0452(4) Uani 1 d . .
C4C C -0.2311(2) 0.05846(11) 0.19996(14) 0.0503(5) Uani 1 d . .
C5C C -0.2827(2) 0.12660(11) 0.18450(13) 0.0488(5) Uani 1 d . .
C6C C -0.2013(2) 0.18083(10) 0.16680(12) 0.0373(4) Uani 1 d . .
C1D C 0.1447(2) 0.26557(8) 0.26935(10) 0.0301(3) Uani 1 d . .
C2D C 0.21022(15) 0.20704(8) 0.33593(10) 0.0286(3) Uani 1 d . .
C3D C 0.3470(2) 0.18464(9) 0.34803(12) 0.0378(4) Uani 1 d . .
C4D C 0.4053(2) 0.13155(11) 0.41145(14) 0.0484(4) Uani 1 d . .
C5D C 0.3288(2) 0.10064(10) 0.46337(13) 0.0485(4) Uani 1 d . .
C6D C 0.1934(2) 0.12273(10) 0.45178(12) 0.0443(4) Uani 1 d . .
C7D C 0.1335(2) 0.17524(9) 0.38819(11) 0.0362(3) Uani 1 d . .
B1 B -0.3494(2) 0.51867(11) 0.31108(15) 0.0413(4) Uani 1 d . .
B2 B -0.4356(2) 0.45585(11) 0.36146(14) 0.0388(4) Uani 1 d . .
B3 B -0.4676(2) 0.46200(11) 0.23742(13) 0.0384(4) Uani 1 d . .
B4 B -0.2743(2) 0.45892(11) 0.25355(15) 0.0410(4) Uani 1 d . .
B5 B -0.2345(2) 0.45288(12) 0.37703(15) 0.0448(5) Uani 1 d . .
B6 B -0.3328(3) 0.37555(12) 0.3899(2) 0.0490(5) Uani 1 d . .
B7 B -0.4928(2) 0.38007(12) 0.2883(2) 0.0476(5) Uani 1 d . .
B8 B -0.3839(2) 0.38283(11) 0.21120(14) 0.0404(4) Uani 1 d . .
B9 B -0.2276(2) 0.37493(11) 0.31011(14) 0.0427(4) Uani 1 d . .
B10 B -0.3652(3) 0.32108(12) 0.2956(2) 0.0541(6) Uani 1 d . .
H2A H 0.0422(20) 0.3870(10) 0.1862(14) 0.051(5) Uiso 1 d . .
H3A H -0.0729(23) 0.4802(13) 0.0916(15) 0.069(7) Uiso 1 d . .
H4A H -0.2227(23) 0.4598(12) -0.0598(16) 0.067(6) Uiso 1 d . .
H5A H -0.2668(22) 0.3424(11) -0.1153(15) 0.059(6) Uiso 1 d . .
H6A H -0.1548(18) 0.2494(9) -0.0224(12) 0.036(5) Uiso 1 d . .
H2B H 0.3256(18) 0.2744(10) 0.1533(12) 0.039(5) Uiso 1 d . .
H3B H 0.4755(22) 0.2380(10) 0.0731(14) 0.053(6) Uiso 1 d . .
H4B H 0.4074(21) 0.1450(11) -0.0369(14) 0.055(6) Uiso 1 d . .
H5B H 0.1854(21) 0.0938(11) -0.0649(14) 0.053(6) Uiso 1 d . .
H6B H 0.0359(20) 0.1295(10) 0.0146(13) 0.043(5) Uiso 1 d . .
H2C H 0.0795(20) 0.0869(9) 0.1829(13) 0.042(5) Uiso 1 d . .
H3C H -0.0621(21) -0.0051(12) 0.2084(14) 0.061(6) Uiso 1 d . .
H4C H -0.2874(23) 0.0202(12) 0.2116(15) 0.064(6) Uiso 1 d . .
H5C H -0.3748(24) 0.1360(11) 0.1873(15) 0.065(6) Uiso 1 d . .
H6C H -0.2340(19) 0.2289(10) 0.1582(13) 0.042(5) Uiso 1 d . .
H1DA H 0.2123(18) 0.2999(9) 0.2628(12) 0.038(5) Uiso 1 d . .
H1DB H 0.0717(19) 0.2914(10) 0.2882(13) 0.047(5) Uiso 1 d . .
H7D H 0.0363(21) 0.1920(10) 0.3803(13) 0.049(5) Uiso 1 d . .
H3D H 0.4019(20) 0.2089(10) 0.3139(13) 0.046(5) Uiso 1 d . .
H4D H 0.4982(25) 0.1173(12) 0.4189(15) 0.068(7) Uiso 1 d . .
H5D H 0.3703(21) 0.0647(11) 0.5068(15) 0.058(6) Uiso 1 d . .
H6D H 0.1400(22) 0.1010(11) 0.4883(15) 0.062(6) Uiso 1 d . .
HB1A H -0.3474(24) 0.5778(13) 0.3101(16) 0.078(7) Uiso 1 d . .
HB1B H -0.3406(43) 0.5084(23) 0.3851(29) 0.175(15) Uiso 1 d . .
HB2 H -0.4948(21) 0.4724(10) 0.4109(14) 0.056(6) Uiso 1 d . .
HB3 H -0.5512(21) 0.4873(11) 0.1838(14) 0.059(6) Uiso 1 d . .
HB4 H -0.2143(23) 0.4820(12) 0.2109(15) 0.069(6) Uiso 1 d . .
HB5 H -0.1436(22) 0.4703(11) 0.4368(15) 0.060(6) Uiso 1 d . .
HB6 H -0.3177(24) 0.3518(12) 0.4579(16) 0.074(7) Uiso 1 d . .
HB7 H -0.6033(25) 0.3633(13) 0.2774(16) 0.079(7) Uiso 1 d . .
HB8 H -0.4056(21) 0.3675(11) 0.1372(14) 0.058(6) Uiso 1 d . .
HB9 H -0.1188(23) 0.3531(11) 0.3187(15) 0.067(6) Uiso 1 d . .
HB10 H -0.3699(26) 0.2621(14) 0.2905(17) 0.087(8) Uiso 1 d . .

loop_
_atom_type_symbol
_atom_type_description
_atom_type_scat_dispersion_real
_atom_type_scat_dispersion_imag
_atom_type_scat_source
C C 0.0033 0.0016 'International Tables Vol C Tables 4.2.6.8 and 6.1.1.4'
H H 0.0000 0.0000 'International Tables Vol C Tables 4.2.6.8 and 6.1.1.4'
B B 0.0013 0.0007 'International Tables Vol C Tables 4.2.6.8 and 6.1.1.4'
P P 0.1023 0.0942 'International Tables Vol C Tables 4.2.6.8 and 6.1.1.4'

loop_
_geom_angle_atom_site_label_1
_geom_angle_atom_site_label_2
_geom_angle_atom_site_label_3
_geom_angle
_geom_angle_site_symmetry_1
_geom_angle_site_symmetry_3
_geom_angle_publ_flag
C1C P1 C1A 111.21(7) . . ?
C1C P1 C1B 110.14(7) . . ?
C1A P1 C1B 107.90(7) . . ?
C1C P1 C1D 107.95(7) . . ?
C1A P1 C1D 108.48(7) . . ?
C1B P1 C1D 111.16(7) . . ?
C6A C1A C2A 119.71(15) . . ?
C6A C1A P1 118.84(12) . . ?
C2A C1A P1 121.22(12) . . ?
C3A C2A C1A 119.8(2) . . ?
C3A C2A H2A 119.3(11) . . ?
C1A C2A H2A 120.9(11) . . ?
C4A C3A C2A 120.2(2) . . ?
C4A C3A H3A 121.1(14) . . ?
C2A C3A H3A 118.7(14) . . ?
C3A C4A C5A 120.3(2) . . ?
C3A C4A H4A 120.3(13) . . ?
C5A C4A H4A 119.3(13) . . ?
C4A C5A C6A 120.4(2) . . ?
C4A C5A H5A 122.0(13) . . ?
C6A C5A H5A 117.6(13) . . ?
C5A C6A C1A 119.5(2) . . ?
C5A C6A H6A 120.9(11) . . ?
C1A C6A H6A 119.6(11) . . ?
C6B C1B C2B 119.87(14) . . ?
C6B C1B P1 120.42(11) . . ?
C2B C1B P1 119.50(11) . . ?
C3B C2B C1B 119.7(2) . . ?
C3B C2B H2B 119.6(10) . . ?
C1B C2B H2B 120.7(10) . . ?
C4B C3B C2B 120.1(2) . . ?
C4B C3B H3B 122.9(12) . . ?
C2B C3B H3B 117.0(12) . . ?
C3B C4B C5B 120.4(2) . . ?
C3B C4B H4B 119.2(12) . . ?
C5B C4B H4B 120.4(12) . . ?
C4B C5B C6B 120.4(2) . . ?
C4B C5B H5B 121.5(13) . . ?
C6B C5B H5B 118.0(13) . . ?
C5B C6B C1B 119.4(2) . . ?
C5B C6B H6B 120.5(11) . . ?
C1B C6B H6B 120.1(11) . . ?
C2C C1C C6C 120.20(14) . . ?
C2C C1C P1 118.98(11) . . ?
C6C C1C P1 120.44(12) . . ?
C3C C2C C1C 120.0(2) . . ?
C3C C2C H2C 119.8(11) . . ?
C1C C2C H2C 120.2(11) . . ?
C2C C3C C4C 119.8(2) . . ?
C2C C3C H3C 120.6(12) . . ?
C4C C3C H3C 119.6(12) . . ?
C5C C4C C3C 120.4(2) . . ?
C5C C4C H4C 121.3(13) . . ?
C3C C4C H4C 118.3(13) . . ?
C4C C5C C6C 120.7(2) . . ?
C4C C5C H5C 118.9(13) . . ?
C6C C5C H5C 120.4(13) . . ?
C5C C6C C1C 119.0(2) . . ?
C5C C6C H6C 121.9(11) . . ?
C1C C6C H6C 119.1(11) . . ?
C2D C1D P1 113.84(10) . . ?
C2D C1D H1DA 112.8(10) . . ?
P1 C1D H1DA 107.1(10) . . ?
C2D C1D H1DB 112.2(11) . . ?
P1 C1D H1DB 102.6(11) . . ?
H1DA C1D H1DB 107.6(15) . . ?
C3D C2D C7D 119.11(15) . . ?
C3D C2D C1D 121.40(13) . . ?
C7D C2D C1D 119.48(14) . . ?
C4D C3D C2D 119.9(2) . . ?
C4D C3D H3D 121.3(11) . . ?
C2D C3D H3D 118.7(11) . . ?
C5D C4D C3D 120.6(2) . . ?
C5D C4D H4D 120.7(14) . . ?
C3D C4D H4D 118.7(14) . . ?
C6D C5D C4D 119.7(2) . . ?
C6D C5D H5D 120.6(13) . . ?
C4D C5D H5D 119.7(13) . . ?
C5D C6D C7D 120.3(2) . . ?
C5D C6D H6D 119.5(13) . . ?
C7D C6D H6D 120.2(13) . . ?
C6D C7D C2D 120.3(2) . . ?
C6D C7D H7D 120.7(11) . . ?
C2D C7D H7D 118.9(11) . . ?
B3 B1 B4 65.75(12) . . ?
B3 B1 B2 62.17(12) . . ?
B4 B1 B2 97.12(14) . . ?
B3 B1 B5 97.19(14) . . ?
B4 B1 B5 61.27(12) . . ?
B2 B1 B5 66.89(12) . . ?
B3 B1 HB1A 128.5(12) . . ?
B4 B1 HB1A 129.2(12) . . ?
B2 B1 HB1A 133.5(12) . . ?
B5 B1 HB1A 134.1(12) . . ?
B3 B1 HB1B 111.5(23) . . ?
B4 B1 HB1B 118.6(22) . . ?
B2 B1 HB1B 49.3(22) . . ?
B5 B1 HB1B 58.4(22) . . ?
HB1A B1 HB1B 101.1(25) . . ?
B1 B2 B7 112.04(14) . . ?
B1 B2 B3 57.64(11) . . ?
B7 B2 B3 59.32(12) . . ?
B1 B2 B6 110.27(14) . . ?
B7 B2 B6 61.80(13) . . ?
B3 B2 B6 101.92(13) . . ?
B1 B2 B5 56.66(11) . . ?
B7 B2 B5 99.97(13) . . ?
B3 B2 B5 88.48(12) . . ?
B6 B2 B5 57.15(12) . . ?
B1 B2 HB1B 38.8(18) . . ?
B7 B2 HB1B 145.0(18) . . ?
B3 B2 HB1B 96.5(18) . . ?
B6 B2 HB1B 104.5(18) . . ?
B5 B2 HB1B 51.0(18) . . ?
B1 B2 HB2 121.5(10) . . ?
B7 B2 HB2 119.7(10) . . ?
B3 B2 HB2 134.9(10) . . ?
B6 B2 HB2 116.8(10) . . ?
B5 B2 HB2 131.2(10) . . ?
HB1B B2 HB2 95.3(20) . . ?
B1 B3 B7 114.91(15) . . ?
B1 B3 B2 60.19(11) . . ?
B7 B3 B2 59.94(12) . . ?
B1 B3 B8 112.36(14) . . ?
B7 B3 B8 61.00(12) . . ?
B2 B3 B8 103.14(13) . . ?
B1 B3 B4 57.29(11) . . ?
B7 B3 B4 101.25(13) . . ?
B2 B3 B4 90.98(12) . . ?
B8 B3 B4 58.39(10) . . ?
B1 B3 HB3 115.4(11) . . ?
B7 B3 HB3 121.8(11) . . ?
B2 B3 HB3 130.9(11) . . ?
B8 B3 HB3 120.2(11) . . ?
B4 B3 HB3 129.9(11) . . ?
B1 B4 B5 60.60(12) . . ?
B1 B4 B9 115.27(15) . . ?
B5 B4 B9 60.31(12) . . ?
B1 B4 B8 112.77(14) . . ?
B5 B4 B8 103.62(14) . . ?
B9 B4 B8 60.33(11) . . ?
B1 B4 B3 56.96(11) . . ?
B5 B4 B3 91.55(12) . . ?
B9 B4 B3 101.33(13) . . ?
B8 B4 B3 59.16(11) . . ?
B1 B4 HB4 115.9(12) . . ?
B5 B4 HB4 130.7(12) . . ?
B9 B4 HB4 121.5(12) . . ?
B8 B4 HB4 119.5(12) . . ?
B3 B4 HB4 129.8(12) . . ?
B1 B5 B4 58.13(12) . . ?
B1 B5 B9 112.79(14) . . ?
B4 B5 B9 60.02(12) . . ?
B1 B5 B6 110.25(14) . . ?
B4 B5 B6 102.16(14) . . ?
B9 B5 B6 61.01(12) . . ?
B1 B5 B2 56.45(10) . . ?
B4 B5 B2 88.99(12) . . ?
B9 B5 B2 99.93(13) . . ?
B6 B5 B2 57.34(11) . . ?
B1 B5 HB1B 38.4(16) . . ?
B4 B5 HB1B 95.9(16) . . ?
B9 B5 HB1B 139.1(16) . . ?
B6 B5 HB1B 97.5(16) . . ?
B2 B5 HB1B 43.3(16) . . ?
B1 B5 HB5 118.3(11) . . ?
B4 B5 HB5 133.6(11) . . ?
B9 B5 HB5 122.2(11) . . ?
B6 B5 HB5 119.1(11) . . ?
B2 B5 HB5 130.0(11) . . ?
HB1B B5 HB5 98.5(19) . . ?
B10 B6 B5 111.6(2) . . ?
B10 B6 B2 111.1(2) . . ?
B5 B6 B2 65.51(12) . . ?
B10 B6 B9 56.32(12) . . ?
B5 B6 B9 59.34(12) . . ?
B2 B6 B9 104.47(14) . . ?
B10 B6 B7 56.00(13) . . ?
B5 B6 B7 103.59(14) . . ?
B2 B6 B7 58.64(12) . . ?
B9 B6 B7 88.89(13) . . ?
B10 B6 HB6 118.4(12) . . ?
B5 B6 HB6 120.9(12) . . ?
B2 B6 HB6 118.3(12) . . ?
B9 B6 HB6 132.8(12) . . ?
B7 B6 HB6 129.5(12) . . ?
B10 B7 B3 113.58(15) . . ?
B10 B7 B2 113.5(2) . . ?
B3 B7 B2 60.74(11) . . ?
B10 B7 B8 57.78(12) . . ?
B3 B7 B8 60.48(11) . . ?
B2 B7 B8 103.34(13) . . ?
B10 B7 B6 57.67(13) . . ?
B3 B7 B6 101.35(13) . . ?
B2 B7 B6 59.57(12) . . ?
B8 B7 B6 89.76(13) . . ?
B10 B7 HB7 121.7(12) . . ?
B3 B7 HB7 116.8(12) . . ?
B2 B7 HB7 115.6(12) . . ?
B8 B7 HB7 132.6(12) . . ?
B6 B7 HB7 132.6(12) . . ?
B10 B8 B4 111.5(2) . . ?
B10 B8 B9 56.92(13) . . ?
B4 B8 B9 59.63(11) . . ?
B10 B8 B3 110.69(15) . . ?
B4 B8 B3 62.45(11) . . ?
B9 B8 B3 103.17(13) . . ?
B10 B8 B7 56.60(13) . . ?
B4 B8 B7 102.38(13) . . ?
B9 B8 B7 90.31(13) . . ?
B3 B8 B7 58.51(11) . . ?
B10 B8 HB8 121.4(11) . . ?
B4 B8 HB8 118.4(11) . . ?
B9 B8 HB8 131.5(10) . . ?
B3 B8 HB8 118.3(10) . . ?
B7 B8 HB8 131.7(11) . . ?
B10 B9 B4 113.1(2) . . ?
B10 B9 B5 113.5(2) . . ?
B4 B9 B5 59.67(12) . . ?
B10 B9 B8 58.19(13) . . ?
B4 B9 B8 60.04(11) . . ?
B5 B9 B8 102.94(13) . . ?
B10 B9 B6 58.09(13) . . ?
B4 B9 B6 100.95(13) . . ?
B5 B9 B6 59.65(12) . . ?
B8 B9 B6 90.96(13) . . ?
B10 B9 HB9 121.2(11) . . ?
B4 B9 HB9 118.5(11) . . ?
B5 B9 HB9 115.8(11) . . ?
B8 B9 HB9 133.0(11) . . ?
B6 B9 HB9 130.9(11) . . ?
B9 B10 B7 100.7(2) . . ?
B9 B10 B8 64.89(13) . . ?
B7 B10 B8 65.63(14) . . ?
B9 B10 B6 65.59(14) . . ?
B7 B10 B6 66.34(14) . . ?
B8 B10 B6 99.3(2) . . ?
B9 B10 HB10 129.1(13) . . ?
B7 B10 HB10 130.1(13) . . ?
B8 B10 HB10 129.9(13) . . ?
B6 B10 HB10 130.7(13) . . ?

loop_
_geom_bond_atom_site_label_1
_geom_bond_atom_site_label_2
_geom_bond_distance
_geom_bond_site_symmetry_2
_geom_bond_publ_flag
P1 C1C 1.7876(14) . ?
P1 C1A 1.7936(15) . ?
P1 C1B 1.7944(14) . ?
P1 C1D 1.813(2) . ?
C1A C6A 1.392(2) . ?
C1A C2A 1.395(2) . ?
C2A C3A 1.386(2) . ?
C2A H2A 1.00(2) . ?
C3A C4A 1.370(3) . ?
C3A H3A 0.96(2) . ?
C4A C5A 1.382(3) . ?
C4A H4A 0.96(2) . ?
C5A C6A 1.386(2) . ?
C5A H5A 0.96(2) . ?
C6A H6A 0.94(2) . ?
C1B C6B 1.394(2) . ?
C1B C2B 1.401(2) . ?
C2B C3B 1.388(2) . ?
C2B H2B 0.97(2) . ?
C3B C4B 1.377(3) . ?
C3B H3B 0.97(2) . ?
C4B C5B 1.383(3) . ?
C4B H4B 0.95(2) . ?
C5B C6B 1.389(2) . ?
C5B H5B 0.91(2) . ?
C6B H6B 0.93(2) . ?
C1C C2C 1.393(2) . ?
C1C C6C 1.399(2) . ?
C2C C3C 1.385(2) . ?
C2C H2C 0.94(2) . ?
C3C C4C 1.385(3) . ?
C3C H3C 0.97(2) . ?
C4C C5C 1.381(3) . ?
C4C H4C 0.97(2) . ?
C5C C6C 1.386(2) . ?
C5C H5C 0.95(2) . ?
C6C H6C 0.96(2) . ?
C1D C2D 1.504(2) . ?
C1D H1DA 0.96(2) . ?
C1D H1DB 0.99(2) . ?
C2D C3D 1.392(2) . ?
C2D C7D 1.397(2) . ?
C3D C4D 1.387(2) . ?
C3D H3D 0.98(2) . ?
C4D C5D 1.384(3) . ?
C4D H4D 0.94(2) . ?
C5D C6D 1.379(3) . ?
C5D H5D 0.95(2) . ?
C6D C7D 1.383(3) . ?
C6D H6D 0.97(2) . ?
C7D H7D 1.00(2) . ?
B1 B3 1.726(3) . ?
B1 B4 1.732(3) . ?
B1 B2 1.773(3) . ?
B1 B5 1.777(3) . ?
B1 HB1A 1.12(2) . ?
B1 HB1B 1.11(4) . ?
B2 B7 1.792(3) . ?
B2 B3 1.807(3) . ?
B2 B6 1.810(3) . ?
B2 B5 1.956(3) . ?
B2 HB1B 1.35(4) . ?
B2 HB2 1.13(2) . ?
B3 B7 1.781(3) . ?
B3 B8 1.818(3) . ?
B3 B4 1.877(3) . ?
B3 HB3 1.08(2) . ?
B4 B5 1.789(3) . ?
B4 B9 1.795(3) . ?
B4 B8 1.803(3) . ?
B4 HB4 1.10(2) . ?
B5 B9 1.800(3) . ?
B5 B6 1.806(3) . ?
B5 HB1B 1.52(4) . ?
B5 HB5 1.12(2) . ?
B6 B10 1.707(3) . ?
B6 B9 1.831(3) . ?
B6 B7 1.850(3) . ?
B6 HB6 1.09(2) . ?
B7 B10 1.674(3) . ?
B7 B8 1.827(3) . ?
B7 HB7 1.11(2) . ?
B8 B10 1.697(3) . ?
B8 B9 1.808(3) . ?
B8 HB8 1.11(2) . ?
B9 B10 1.673(3) . ?
B9 HB9 1.14(2) . ?
B10 HB10 1.12(3) . ?
